data_7203568
loop_
_publ_author_name
'Christer B. Aaker\"oy'
'John Desper'
'Meg E. Fasulo'

_publ_section_title
;
 Improving success rate of hydrogen-bond driven synthesis of
 co-crystals
;
_journal_issue 8
_journal_name_full CrystEngComm
_journal_page_first 586
_journal_paper_doi 10.1039/b609709j
_journal_volume 8
_journal_year 2006
_chemical_formula_moiety
;
(C14 H14 N4) (C7 H4 N2 O6)2
;
_chemical_formula_sum 'C28 H22 N8 O12'
_chemical_formula_weight 662.54
_chemical_name_common
;1,4-bis((1-pyrazolyl)methyl)benzene, (3,5-dinitrobenzoic
acid)2
;
_chemical_name_systematic
;
1,4-bis[(1-pyrazolyl)methyl]benzene, (3,5-dinitrobenzoic acid)2
;
_space_group_IT_number 14
_symmetry_cell_setting monoclinic
_symmetry_space_group_name_Hall '-P 2ybc'
_symmetry_space_group_name_H-M 'P 1 21/c 1'
_atom_sites_solution_hydrogens geom
_atom_sites_solution_primary direct
_atom_sites_solution_secondary difmap
_audit_creation_method SHELXL-97
_cell_angle_alpha 90.00
_cell_angle_beta 115.038(4)
_cell_angle_gamma 90.00
_cell_formula_units_Z 2
_cell_length_a 12.526(3)
_cell_length_b 10.179(2)
_cell_length_c 12.332(3)
_cell_measurement_reflns_used 4837
_cell_measurement_temperature 100(2)
_cell_measurement_theta_max 29.50
_cell_measurement_theta_min 2.7
_cell_volume 1424.6(6)
_computing_cell_refinement 'Bruker XSCANS'
_computing_data_collection 'Bruker XSCANS'
_computing_data_reduction 'Bruker SHELXTL'
_computing_molecular_graphics 'Bruker SHELXTL'
_computing_publication_material 'Bruker SHELXTL'
_computing_structure_refinement 'SHELXL-97 (Sheldrick, 1997)'
_computing_structure_solution 'SHELXS-97 (Sheldrick, 1990)'
_diffrn_ambient_temperature 100(2)
_diffrn_measured_fraction_theta_full 0.988
_diffrn_measured_fraction_theta_max 0.988
_diffrn_measurement_device_type 'CCD area detector'
_diffrn_measurement_method 'phi and omega scans'
_diffrn_radiation_monochromator graphite
_diffrn_radiation_source 'fine-focus sealed tube'
_diffrn_radiation_type MoK\a
_diffrn_radiation_wavelength 0.71073
_diffrn_reflns_av_R_equivalents 0.0244
_diffrn_reflns_av_sigmaI/netI 0.0265
_diffrn_reflns_limit_h_max 17
_diffrn_reflns_limit_h_min -16
_diffrn_reflns_limit_k_max 14
_diffrn_reflns_limit_k_min -14
_diffrn_reflns_limit_l_max 17
_diffrn_reflns_limit_l_min -17
_diffrn_reflns_number 14640
_diffrn_reflns_theta_full 30.10
_diffrn_reflns_theta_max 30.10
_diffrn_reflns_theta_min 2.69
_exptl_absorpt_coefficient_mu 0.124
_exptl_absorpt_correction_T_max 1.000
_exptl_absorpt_correction_T_min 0.769
_exptl_absorpt_correction_type multi-scan
_exptl_absorpt_process_details SADABS
_exptl_crystal_colour colorless
_exptl_crystal_density_diffrn 1.545
_exptl_crystal_density_method 'not measured'
_exptl_crystal_description prism
_exptl_crystal_F_000 684
_exptl_crystal_size_max 0.34
_exptl_crystal_size_mid 0.22
_exptl_crystal_size_min 0.10
_refine_diff_density_max 0.509
_refine_diff_density_min -0.249
_refine_diff_density_rms 0.059
_refine_ls_extinction_method none
_refine_ls_goodness_of_fit_ref 1.055
_refine_ls_hydrogen_treatment mixed
_refine_ls_matrix_type full
_refine_ls_number_parameters 220
_refine_ls_number_reflns 4156
_refine_ls_number_restraints 0
_refine_ls_restrained_S_all 1.055
_refine_ls_R_factor_all 0.0518
_refine_ls_R_factor_gt 0.0453
_refine_ls_shift/su_max 0.000
_refine_ls_shift/su_mean 0.000
_refine_ls_structure_factor_coef Fsqd
_refine_ls_weighting_details 'calc w=1/[\s^2^(Fo^2^)+(0.0700P)^2^+0.4000P] where P=(Fo^2^+2Fc^2^)/3'
_refine_ls_weighting_scheme calc
_refine_ls_wR_factor_gt 0.1194
_refine_ls_wR_factor_ref 0.1245
_reflns_number_gt 3647
_reflns_number_total 4156
_reflns_threshold_expression >2sigma(I)
_cod_data_source_file b609709j.txt
_cod_data_source_block 1a
_cod_depositor_comments
;
The following automatic conversions were performed:
'_symmetry_cell_setting' value 'Monoclinic' changed to 'monoclinic'
according to '/home/saulius/struct/CIF-dictionaries/cif_core.dic'
dictionary named 'cif_core.dic' version 2.4.1 from 2010-06-29.

Automatic conversion script
Id: cif_fix_enum 1527 2010-12-29 10:47:43Z saulius 
;
_cod_original_cell_volume 1424.6(5)
_cod_original_sg_symbol_H-M P2(1)/c
_cod_database_code 7203568

loop_
_symmetry_equiv_pos_as_xyz
'x, y, z'
'-x, y+1/2, -z+1/2'
'-x, -y, -z'
'x, -y-1/2, z-1/2'

loop_
_atom_site_label
_atom_site_type_symbol
_atom_site_fract_x
_atom_site_fract_y
_atom_site_fract_z
_atom_site_U_iso_or_equiv
_atom_site_adp_type
_atom_site_occupancy
_atom_site_symmetry_multiplicity
_atom_site_calc_flag
_atom_site_refinement_flags
_atom_site_disorder_assembly
_atom_site_disorder_group
N11 N 0.41877(8) 0.35331(9) 0.50942(9) 0.0183(2) Uani 1 1 d . . .
N12 N 0.29927(8) 0.35277(10) 0.45545(9) 0.0190(2) Uani 1 1 d . . .
C13 C 0.26499(10) 0.41188(12) 0.53241(10) 0.0203(2) Uani 1 1 d . . .
H13 H 0.1852 0.4268 0.5179 0.024 Uiso 1 1 calc R . .
C14 C 0.36190(11) 0.44874(12) 0.63683(11) 0.0227(2) Uani 1 1 d . . .
H14 H 0.3615 0.4915 0.7051 0.027 Uiso 1 1 calc R . .
C15 C 0.45860(10) 0.40909(12) 0.61859(11) 0.0216(2) Uani 1 1 d . . .
H15 H 0.5389 0.4193 0.6733 0.026 Uiso 1 1 calc R . .
C21 C 0.49325(9) 0.13618(11) 0.48120(10) 0.0171(2) Uani 1 1 d . . .
C22 C 0.44381(10) 0.07865(12) 0.55190(10) 0.0184(2) Uani 1 1 d . . .
H22 H 0.4056 0.1320 0.5880 0.022 Uiso 1 1 calc R . .
C26 C 0.54981(10) 0.05647(12) 0.43030(10) 0.0181(2) Uani 1 1 d . . .
H26 H 0.5846 0.0948 0.3827 0.022 Uiso 1 1 calc R . .
C27 C 0.48686(10) 0.28277(12) 0.45722(11) 0.0207(2) Uani 1 1 d . . .
H27A H 0.5678 0.3189 0.4902 0.025 Uiso 1 1 calc R . .
H27B H 0.4509 0.2976 0.3697 0.025 Uiso 1 1 calc R . .
C31 C 0.09822(9) 0.36247(10) 0.03299(10) 0.0161(2) Uani 1 1 d . . .
C37 C 0.18830(9) 0.36942(11) 0.16102(10) 0.0163(2) Uani 1 1 d . . .
O31 O 0.15883(8) 0.30344(9) 0.23583(8) 0.02204(19) Uani 1 1 d . . .
H31 H 0.2167(14) 0.3226(16) 0.3165(15) 0.026 Uiso 1 1 d . . .
O32 O 0.27763(7) 0.43411(9) 0.18922(7) 0.02073(18) Uani 1 1 d . . .
C32 C 0.12653(10) 0.41638(11) -0.05551(10) 0.0173(2) Uani 1 1 d . . .
H32 H 0.2020 0.4538 -0.0356 0.021 Uiso 1 1 calc R . .
C33 C 0.04234(10) 0.41433(11) -0.17314(10) 0.0194(2) Uani 1 1 d . . .
N33 N 0.07245(10) 0.47325(10) -0.26601(9) 0.0243(2) Uani 1 1 d . . .
O33 O 0.16818(10) 0.52623(12) -0.23378(9) 0.0378(3) Uani 1 1 d . . .
O34 O -0.00082(9) 0.46601(11) -0.37035(8) 0.0329(2) Uani 1 1 d . . .
C34 C -0.06973(10) 0.36275(11) -0.20677(11) 0.0217(2) Uani 1 1 d . . .
H34 H -0.1263 0.3621 -0.2879 0.026 Uiso 1 1 calc R . .
C35 C -0.09458(10) 0.31241(11) -0.11608(11) 0.0205(2) Uani 1 1 d . . .
N35 N -0.21534(9) 0.26566(10) -0.14539(11) 0.0265(2) Uani 1 1 d . . .
O35 O -0.28607(8) 0.26568(10) -0.25076(10) 0.0368(3) Uani 1 1 d . . .
O36 O -0.23807(9) 0.23233(10) -0.06171(10) 0.0346(2) Uani 1 1 d . . .
C36 C -0.01340(10) 0.30954(11) 0.00288(11) 0.0187(2) Uani 1 1 d . . .
H36 H -0.0334 0.2723 0.0625 0.022 Uiso 1 1 calc R . .

loop_
_atom_site_aniso_label
_atom_site_aniso_U_11
_atom_site_aniso_U_22
_atom_site_aniso_U_33
_atom_site_aniso_U_23
_atom_site_aniso_U_13
_atom_site_aniso_U_12
N11 0.0153(4) 0.0182(4) 0.0202(5) 0.0010(3) 0.0062(4) 0.0007(3)
N12 0.0148(4) 0.0212(5) 0.0187(4) 0.0013(4) 0.0047(4) 0.0004(3)
C13 0.0173(5) 0.0207(5) 0.0212(5) 0.0021(4) 0.0064(4) 0.0023(4)
C14 0.0223(5) 0.0225(5) 0.0200(5) -0.0015(4) 0.0058(4) 0.0033(4)
C15 0.0183(5) 0.0206(5) 0.0205(5) -0.0008(4) 0.0029(4) 0.0008(4)
C21 0.0143(5) 0.0194(5) 0.0162(5) 0.0011(4) 0.0051(4) 0.0001(4)
C22 0.0171(5) 0.0218(5) 0.0179(5) -0.0002(4) 0.0091(4) 0.0017(4)
C26 0.0161(5) 0.0229(5) 0.0167(5) 0.0018(4) 0.0082(4) -0.0007(4)
C27 0.0207(5) 0.0201(5) 0.0243(5) 0.0026(4) 0.0125(5) 0.0012(4)
C31 0.0148(5) 0.0149(5) 0.0165(5) -0.0010(4) 0.0046(4) 0.0012(4)
C37 0.0154(5) 0.0167(5) 0.0164(5) -0.0005(4) 0.0063(4) 0.0021(4)
O31 0.0217(4) 0.0260(4) 0.0165(4) 0.0017(3) 0.0063(3) -0.0059(3)
O32 0.0168(4) 0.0257(4) 0.0192(4) -0.0009(3) 0.0073(3) -0.0037(3)
C32 0.0173(5) 0.0160(5) 0.0173(5) -0.0007(4) 0.0062(4) 0.0014(4)
C33 0.0222(5) 0.0175(5) 0.0171(5) -0.0002(4) 0.0071(4) 0.0038(4)
N33 0.0318(5) 0.0220(5) 0.0180(5) 0.0017(4) 0.0095(4) 0.0058(4)
O33 0.0432(6) 0.0452(6) 0.0249(5) 0.0033(4) 0.0144(4) -0.0141(5)
O34 0.0396(6) 0.0374(5) 0.0159(4) 0.0026(4) 0.0060(4) 0.0100(4)
C34 0.0200(5) 0.0187(5) 0.0196(5) -0.0034(4) 0.0018(4) 0.0043(4)
C35 0.0138(5) 0.0161(5) 0.0269(6) -0.0048(4) 0.0040(4) 0.0006(4)
N35 0.0149(5) 0.0179(5) 0.0397(6) -0.0055(4) 0.0047(4) 0.0005(4)
O35 0.0185(4) 0.0285(5) 0.0448(6) -0.0069(4) -0.0047(4) 0.0012(4)
O36 0.0213(5) 0.0310(5) 0.0520(7) -0.0027(5) 0.0161(5) -0.0048(4)
C36 0.0161(5) 0.0158(5) 0.0236(5) -0.0006(4) 0.0079(4) 0.0012(4)

loop_
_atom_type_symbol
_atom_type_description
_atom_type_scat_dispersion_real
_atom_type_scat_dispersion_imag
_atom_type_scat_source
C C 0.0033 0.0016 'International Tables Vol C Tables 4.2.6.8 and 6.1.1.4'
H H 0.0000 0.0000 'International Tables Vol C Tables 4.2.6.8 and 6.1.1.4'
N N 0.0061 0.0033 'International Tables Vol C Tables 4.2.6.8 and 6.1.1.4'
O O 0.0106 0.0060 'International Tables Vol C Tables 4.2.6.8 and 6.1.1.4'

loop_
_geom_angle_atom_site_label_1
_geom_angle_atom_site_label_2
_geom_angle_atom_site_label_3
_geom_angle
_geom_angle_site_symmetry_1
_geom_angle_site_symmetry_3
_geom_angle_publ_flag
C15 N11 N12 110.92(10) . . ?
C15 N11 C27 127.65(10) . . ?
N12 N11 C27 120.79(10) . . ?
C13 N12 N11 105.59(9) . . ?
N12 C13 C14 111.11(10) . . ?
N12 C13 H13 124.4 . . ?
C14 C13 H13 124.4 . . ?
C15 C14 C13 104.54(11) . . ?
C15 C14 H14 127.7 . . ?
C13 C14 H14 127.7 . . ?
N11 C15 C14 107.84(10) . . ?
N11 C15 H15 126.1 . . ?
C14 C15 H15 126.1 . . ?
C26 C21 C22 118.92(10) . . ?
C26 C21 C27 118.77(10) . . ?
C22 C21 C27 122.30(10) . . ?
C26 C22 C21 120.22(10) 3_656 . ?
C26 C22 H22 119.9 3_656 . ?
C21 C22 H22 119.9 . . ?
C21 C26 C22 120.85(10) . 3_656 ?
C21 C26 H26 119.6 . . ?
C22 C26 H26 119.6 3_656 . ?
N11 C27 C21 113.03(9) . . ?
N11 C27 H27A 109.0 . . ?
C21 C27 H27A 109.0 . . ?
N11 C27 H27B 109.0 . . ?
C21 C27 H27B 109.0 . . ?
H27A C27 H27B 107.8 . . ?
C36 C31 C32 120.14(10) . . ?
C36 C31 C37 121.33(10) . . ?
C32 C31 C37 118.46(10) . . ?
O32 C37 O31 125.04(10) . . ?
O32 C37 C31 121.11(10) . . ?
O31 C37 C31 113.83(10) . . ?
C37 O31 H31 107.9(10) . . ?
C33 C32 C31 118.69(10) . . ?
C33 C32 H32 120.7 . . ?
C31 C32 H32 120.7 . . ?
C32 C33 C34 122.93(11) . . ?
C32 C33 N33 118.34(11) . . ?
C34 C33 N33 118.70(10) . . ?
O33 N33 O34 124.43(11) . . ?
O33 N33 C33 117.79(10) . . ?
O34 N33 C33 117.78(11) . . ?
C35 C34 C33 116.42(10) . . ?
C35 C34 H34 121.8 . . ?
C33 C34 H34 121.8 . . ?
C34 C35 C36 123.30(11) . . ?
C34 C35 N35 118.69(11) . . ?
C36 C35 N35 117.93(11) . . ?
O35 N35 O36 124.79(12) . . ?
O35 N35 C35 117.76(12) . . ?
O36 N35 C35 117.43(11) . . ?
C35 C36 C31 118.50(11) . . ?
C35 C36 H36 120.7 . . ?
C31 C36 H36 120.7 . . ?

loop_
_geom_bond_atom_site_label_1
_geom_bond_atom_site_label_2
_geom_bond_distance
_geom_bond_site_symmetry_2
_geom_bond_publ_flag
N11 C15 1.3473(15) . ?
N11 N12 1.3565(13) . ?
N11 C27 1.4567(15) . ?
N12 C13 1.3387(15) . ?
C13 C14 1.3962(16) . ?
C13 H13 0.9500 . ?
C14 C15 1.3825(17) . ?
C14 H14 0.9500 . ?
C15 H15 0.9500 . ?
C21 C26 1.3895(16) . ?
C21 C22 1.3941(16) . ?
C21 C27 1.5168(16) . ?
C22 C26 1.3898(16) 3_656 ?
C22 H22 0.9500 . ?
C26 C22 1.3898(16) 3_656 ?
C26 H26 0.9500 . ?
C27 H27A 0.9900 . ?
C27 H27B 0.9900 . ?
C31 C36 1.3941(15) . ?
C31 C32 1.3948(16) . ?
C31 C37 1.5043(15) . ?
C37 O32 1.2154(14) . ?
C37 O31 1.3141(14) . ?
O31 H31 0.971(17) . ?
C32 C33 1.3864(15) . ?
C32 H32 0.9500 . ?
C33 C34 1.3876(17) . ?
C33 N33 1.4762(16) . ?
N33 O33 1.2179(16) . ?
N33 O34 1.2263(14) . ?
C34 C35 1.3801(18) . ?
C34 H34 0.9500 . ?
C35 C36 1.3872(16) . ?
C35 N35 1.4772(16) . ?
N35 O35 1.2243(15) . ?
N35 O36 1.2289(17) . ?
C36 H36 0.9500 . ?

loop_
_geom_hbond_atom_site_label_D
_geom_hbond_atom_site_label_H
_geom_hbond_atom_site_label_A
_geom_hbond_distance_DH
_geom_hbond_distance_HA
_geom_hbond_distance_DA
_geom_hbond_angle_DHA
_geom_hbond_site_symmetry_A
O31 H31 N12 0.971(17) 1.612(17) 2.5786(14) 172.7(15) .

loop_
_geom_torsion_atom_site_label_1
_geom_torsion_atom_site_label_2
_geom_torsion_atom_site_label_3
_geom_torsion_atom_site_label_4
_geom_torsion
_geom_torsion_site_symmetry_1
_geom_torsion_site_symmetry_2
_geom_torsion_site_symmetry_3
_geom_torsion_site_symmetry_4
_geom_torsion_publ_flag
C15 N11 N12 C13 1.17(13) . . . . ?
C27 N11 N12 C13 172.71(10) . . . . ?
N11 N12 C13 C14 -0.97(13) . . . . ?
N12 C13 C14 C15 0.43(14) . . . . ?
N12 N11 C15 C14 -0.92(14) . . . . ?
C27 N11 C15 C14 -171.74(11) . . . . ?
C13 C14 C15 N11 0.30(14) . . . . ?
C26 C21 C22 C26 -0.71(18) . . . 3_656 ?
C27 C21 C22 C26 178.92(11) . . . 3_656 ?
C22 C21 C26 C22 0.71(18) . . . 3_656 ?
C27 C21 C26 C22 -178.93(10) . . . 3_656 ?
C15 N11 C27 C21 91.12(14) . . . . ?
N12 N11 C27 C21 -78.89(13) . . . . ?
C26 C21 C27 N11 176.26(10) . . . . ?
C22 C21 C27 N11 -3.37(16) . . . . ?
C36 C31 C37 O32 -167.87(11) . . . . ?
C32 C31 C37 O32 8.97(16) . . . . ?
C36 C31 C37 O31 10.36(15) . . . . ?
C32 C31 C37 O31 -172.80(10) . . . . ?
C36 C31 C32 C33 -0.90(16) . . . . ?
C37 C31 C32 C33 -177.78(10) . . . . ?
C31 C32 C33 C34 1.01(17) . . . . ?
C31 C32 C33 N33 179.16(10) . . . . ?
C32 C33 N33 O33 -3.28(16) . . . . ?
C34 C33 N33 O33 174.95(11) . . . . ?
C32 C33 N33 O34 177.01(11) . . . . ?
C34 C33 N33 O34 -4.76(16) . . . . ?
C32 C33 C34 C35 0.03(17) . . . . ?
N33 C33 C34 C35 -178.11(10) . . . . ?
C33 C34 C35 C36 -1.24(17) . . . . ?
C33 C34 C35 N35 175.33(10) . . . . ?
C34 C35 N35 O35 4.79(16) . . . . ?
C36 C35 N35 O35 -178.46(11) . . . . ?
C34 C35 N35 O36 -173.62(11) . . . . ?
C36 C35 N35 O36 3.13(16) . . . . ?
C34 C35 C36 C31 1.34(17) . . . . ?
N35 C35 C36 C31 -175.25(10) . . . . ?
C32 C31 C36 C35 -0.21(16) . . . . ?
C37 C31 C36 C35 176.58(10) . . . . ?
